data_4319112
loop_
_publ_author_name
'Anna Kornienko'
'Deborah Freedman'
'Thomas J. Emge'
'John G. Brennan'

_publ_contact_author_address
; 
 Department of Chemistry 
 Rutgers, The State University of New Jersey
 610 Taylor Road
 Piscataway, New Jersey  08854-8087  U.S.A. 
;
_publ_contact_author_email bren@rutchem.rutgers.edu
_publ_contact_author_name 'J. G. Brennan'
_publ_section_title
;
 Heteroleptic Lanthanide Compounds with Chalcogenolate Ligands: Reduction
 of PhNNPh/PhEEPh (E = Se or Te) Mixtures with Ln (Ln = Ho, Er, Tm, Yb).
 Thermolysis Can Give LnN or LnE
;
_journal_name_full 'Inorganic Chemistry'
_journal_page_first 140
_journal_page_last 145
_journal_paper_doi 10.1021/ic000499y
_journal_volume 40
_journal_year 2001
_chemical_formula_sum 'C66 H60 Ho2 N10 Te2'
_chemical_formula_weight 1578.30
_space_group_IT_number 2
_symmetry_cell_setting triclinic
_symmetry_space_group_name_Hall '-P 1'
_symmetry_space_group_name_H-M 'P -1'
_atom_sites_solution_hydrogens geom
_atom_sites_solution_primary direct
_atom_sites_solution_secondary difmap
_audit_creation_method SHELXL-97
_cell_angle_alpha 75.82(3)
_cell_angle_beta 74.11(3)
_cell_angle_gamma 89.45(2)
_cell_formula_units_Z 2
_cell_length_a 10.349(2)
_cell_length_b 17.662(4)
_cell_length_c 17.730(8)
_cell_measurement_reflns_used 25
_cell_measurement_temperature 153(5)
_cell_measurement_theta_max 15.3
_cell_measurement_theta_min 14.1
_cell_volume 3016.2(18)
_computing_cell_refinement CAD4
_computing_data_collection CAD4
_computing_data_reduction 'local program'
_computing_molecular_graphics 'XPMA/ZORTEP (Zsolnai, 1997)'
_computing_structure_refinement 'SHELXL-97 (Sheldrick, 1997)'
_computing_structure_solution 'SHELXS-97 (Sheldrick, 1990)'
_diffrn_ambient_temperature 153(5)
_diffrn_measured_fraction_theta_full 0.994
_diffrn_measured_fraction_theta_max 0.995
_diffrn_measurement_device_type 'Nonius CAD4 diffractometer'
_diffrn_measurement_method 'omega-theta scans'
_diffrn_radiation_monochromator graphite
_diffrn_radiation_source 'fine-focus sealed tube'
_diffrn_radiation_type MoK\a
_diffrn_radiation_wavelength 0.71073
_diffrn_reflns_av_R_equivalents 0.0228
_diffrn_reflns_av_sigmaI/netI 0.0528
_diffrn_reflns_limit_h_max 11
_diffrn_reflns_limit_h_min 0
_diffrn_reflns_limit_k_max 20
_diffrn_reflns_limit_k_min -20
_diffrn_reflns_limit_l_max 20
_diffrn_reflns_limit_l_min -19
_diffrn_reflns_number 10014
_diffrn_reflns_theta_full 23.99
_diffrn_reflns_theta_max 23.99
_diffrn_reflns_theta_min 2.05
_diffrn_standards_decay_% 2
_diffrn_standards_interval_time 3600
_diffrn_standards_number 3
_exptl_absorpt_coefficient_mu 3.601
_exptl_absorpt_correction_T_max 0.8729
_exptl_absorpt_correction_T_min 0.7273
_exptl_absorpt_correction_type numerical
_exptl_absorpt_process_details SHELX-76
_exptl_crystal_colour orange
_exptl_crystal_density_diffrn 1.738
_exptl_crystal_density_method 'not measured'
_exptl_crystal_description rod
_exptl_crystal_F_000 1528
_exptl_crystal_size_max 0.20
_exptl_crystal_size_mid 0.08
_exptl_crystal_size_min 0.04
_refine_diff_density_max 0.950
_refine_diff_density_min -1.170
_refine_diff_density_rms 0.128
_refine_ls_extinction_coef 0.00004(5)
_refine_ls_extinction_expression Fc^*^=kFc[1+0.001xFc^2^\l^3^/sin(2\q)]^-1/4^
_refine_ls_extinction_method SHELXL
_refine_ls_goodness_of_fit_ref 0.998
_refine_ls_hydrogen_treatment mixed
_refine_ls_matrix_type full
_refine_ls_number_parameters 741
_refine_ls_number_reflns 9411
_refine_ls_number_restraints 1332
_refine_ls_restrained_S_all 0.948
_refine_ls_R_factor_all 0.0651
_refine_ls_R_factor_gt 0.0323
_refine_ls_shift/su_max 0.019
_refine_ls_shift/su_mean 0.001
_refine_ls_structure_factor_coef Fsqd
_refine_ls_weighting_details 'calc w=1/[\s^2^(Fo^2^)+(0.0380P)^2^+0.0000P] where P=(Fo^2^+2Fc^2^)/3'
_refine_ls_weighting_scheme calc
_refine_ls_wR_factor_gt 0.0693
_refine_ls_wR_factor_ref 0.0740
_reflns_number_gt 7040
_reflns_number_total 9411
_reflns_threshold_expression >2sigma(I)
_cod_data_source_file ic000499y_1.cif
_cod_data_source_block hoteazo
_cod_original_cell_volume 3016.2(16)
_cod_database_code 4319112

loop_
_symmetry_equiv_pos_as_xyz
'x, y, z'
'-x, -y, -z'

loop_
_atom_site_label
_atom_site_type_symbol
_atom_site_fract_x
_atom_site_fract_y
_atom_site_fract_z
_atom_site_U_iso_or_equiv
_atom_site_adp_type
_atom_site_occupancy
_atom_site_symmetry_multiplicity
_atom_site_calc_flag
_atom_site_refinement_flags
_atom_site_disorder_assembly
_atom_site_disorder_group
Ho1 Ho -0.01027(3) 0.083822(14) 0.529471(14) 0.01807(8) Uani 1 1 d U . .
Te1 Te -0.21257(5) 0.12062(2) 0.67602(2) 0.03607(12) Uani 1 1 d U . .
N1 N 0.2052(5) 0.1438(3) 0.5271(3) 0.0246(10) Uani 1 1 d U . .
N2 N -0.0490(5) 0.2239(2) 0.4688(3) 0.0220(10) Uani 1 1 d U . .
N3 N 0.0653(5) -0.0515(2) 0.5725(3) 0.0204(10) Uani 1 1 d U . .
N4 N -0.0782(5) -0.0389(2) 0.6012(3) 0.0206(10) Uani 1 1 d U . .
C1 C 0.2220(7) 0.1501(3) 0.5974(3) 0.0286(13) Uani 1 1 d U . .
H1 H 0.1476 0.1367 0.6446 0.034 Uiso 1 1 calc R . .
C2 C 0.3438(7) 0.1754(4) 0.6041(4) 0.0411(16) Uani 1 1 d U . .
H2 H 0.3526 0.1783 0.6553 0.049 Uiso 1 1 calc R . .
C3 C 0.4509(8) 0.1960(4) 0.5365(4) 0.0447(17) Uani 1 1 d U . .
H3 H 0.5353 0.2135 0.5398 0.054 Uiso 1 1 calc R . .
C4 C 0.4339(7) 0.1910(4) 0.4637(4) 0.0422(16) Uani 1 1 d U . .
H4 H 0.5068 0.2046 0.4157 0.051 Uiso 1 1 calc R . .
C5 C 0.3108(7) 0.1663(4) 0.4610(4) 0.0348(15) Uani 1 1 d U . .
H5 H 0.2994 0.1649 0.4100 0.042 Uiso 1 1 calc R . .
C6 C 0.0152(6) 0.2853(3) 0.4753(3) 0.0261(13) Uani 1 1 d U . .
H6 H 0.0826 0.2759 0.5031 0.031 Uiso 1 1 calc R . .
C7 C -0.0092(7) 0.3625(3) 0.4442(3) 0.0314(14) Uani 1 1 d U . .
H7 H 0.0382 0.4046 0.4517 0.038 Uiso 1 1 calc R . .
C8 C -0.1049(7) 0.3761(3) 0.4019(3) 0.0305(14) Uani 1 1 d U . .
H8 H -0.1229 0.4281 0.3784 0.037 Uiso 1 1 calc R . .
C9 C -0.1735(7) 0.3135(3) 0.3945(4) 0.0317(14) Uani 1 1 d U . .
H9 H -0.2406 0.3212 0.3664 0.038 Uiso 1 1 calc R . .
C10 C -0.1431(6) 0.2389(3) 0.4287(3) 0.0271(13) Uani 1 1 d U . .
H10 H -0.1913 0.1958 0.4236 0.032 Uiso 1 1 calc R . .
C11 C 0.1465(6) -0.0434(3) 0.6208(3) 0.0194(11) Uani 1 1 d U . .
C12 C 0.1023(6) -0.0306(3) 0.6981(3) 0.0248(12) Uani 1 1 d U . .
H12 H 0.0086 -0.0298 0.7228 0.030 Uiso 1 1 calc R . .
C13 C 0.1927(7) -0.0190(3) 0.7389(4) 0.0291(13) Uani 1 1 d U . .
H13 H 0.1602 -0.0109 0.7917 0.035 Uiso 1 1 calc R . .
C14 C 0.3312(7) -0.0188(3) 0.7046(4) 0.0349(14) Uani 1 1 d U . .
H14 H 0.3930 -0.0092 0.7327 0.042 Uiso 1 1 calc R . .
C15 C 0.3763(7) -0.0330(3) 0.6284(4) 0.0318(14) Uani 1 1 d U . .
H15 H 0.4702 -0.0339 0.6042 0.038 Uiso 1 1 calc R . .
C16 C 0.2863(6) -0.0458(3) 0.5876(3) 0.0251(12) Uani 1 1 d U . .
H16 H 0.3191 -0.0565 0.5359 0.030 Uiso 1 1 calc R . .
C17 C -0.1634(6) -0.0969(3) 0.6643(3) 0.0204(12) Uani 1 1 d U . .
C18 C -0.1190(6) -0.1699(3) 0.6980(3) 0.0229(12) Uani 1 1 d U . .
H18 H -0.0262 -0.1797 0.6827 0.027 Uiso 1 1 calc R . .
C19 C -0.2117(6) -0.2274(3) 0.7535(3) 0.0295(14) Uani 1 1 d U . .
H19 H -0.1824 -0.2773 0.7746 0.035 Uiso 1 1 calc R . .
C20 C -0.3446(6) -0.2127(3) 0.7780(3) 0.0306(14) Uani 1 1 d U . .
H20 H -0.4076 -0.2527 0.8151 0.037 Uiso 1 1 calc R . .
C21 C -0.3874(6) -0.1401(3) 0.7490(3) 0.0275(13) Uani 1 1 d U . .
H21 H -0.4791 -0.1293 0.7679 0.033 Uiso 1 1 calc R . .
C22 C -0.2966(6) -0.0826(3) 0.6922(3) 0.0256(13) Uani 1 1 d U . .
H22 H -0.3269 -0.0327 0.6724 0.031 Uiso 1 1 calc R . .
C23 C -0.1792(6) 0.2425(3) 0.6625(3) 0.0291(13) Uani 1 1 d U . .
C24 C -0.0712(7) 0.2689(4) 0.6837(4) 0.0440(16) Uani 1 1 d U . .
H24 H -0.0148 0.2324 0.7057 0.053 Uiso 1 1 calc R . .
C25 C -0.0454(8) 0.3492(5) 0.6726(5) 0.0564(19) Uani 1 1 d U . .
H25 H 0.0304 0.3671 0.6853 0.068 Uiso 1 1 calc R . .
C26 C -0.1273(9) 0.4010(4) 0.6442(4) 0.057(2) Uani 1 1 d U . .
H26 H -0.1095 0.4553 0.6373 0.068 Uiso 1 1 calc R . .
C27 C -0.2381(9) 0.3755(4) 0.6248(4) 0.0487(18) Uani 1 1 d U . .
H27 H -0.2964 0.4122 0.6051 0.058 Uiso 1 1 calc R . .
C28 C -0.2630(7) 0.2960(4) 0.6345(4) 0.0356(15) Uani 1 1 d U . .
H28 H -0.3389 0.2785 0.6215 0.043 Uiso 1 1 calc R . .
Ho2 Ho 0.02058(3) 0.427564(14) -0.046863(14) 0.01723(8) Uani 1 1 d U . .
Te2 Te 0.22348(4) 0.42003(2) -0.20678(2) 0.02952(11) Uani 1 1 d U . .
N6 N 0.0749(5) 0.2875(3) -0.0039(3) 0.0243(10) Uani 1 1 d U . .
N5 N -0.1878(5) 0.3687(3) -0.0550(3) 0.0244(10) Uani 1 1 d U . .
N8 N 0.0745(4) 0.4423(3) 0.0628(3) 0.0193(10) Uani 1 1 d U . .
N7 N -0.0705(5) 0.4440(2) 0.0988(2) 0.0197(10) Uani 1 1 d U . .
C29 C -0.1929(6) 0.3634(4) -0.1279(3) 0.0308(14) Uani 1 1 d U . .
H29 H -0.1148 0.3798 -0.1723 0.037 Uiso 1 1 calc R . .
C30 C -0.3048(7) 0.3355(5) -0.1421(4) 0.054(2) Uani 1 1 d U . .
H30 H -0.3028 0.3315 -0.1948 0.065 Uiso 1 1 calc R . .
C31 C -0.4191(9) 0.3135(6) -0.0793(5) 0.077(3) Uani 1 1 d U . .
H31 H -0.4983 0.2944 -0.0875 0.092 Uiso 1 1 calc R . .
C32 C -0.4164(8) 0.3197(6) -0.0038(4) 0.070(3) Uani 1 1 d U . .
H32 H -0.4947 0.3061 0.0410 0.084 Uiso 1 1 calc R . .
C33 C -0.3000(7) 0.3456(4) 0.0058(4) 0.0439(17) Uani 1 1 d U . .
H33 H -0.2983 0.3473 0.0587 0.053 Uiso 1 1 calc R . .
C34 C -0.0071(7) 0.2236(3) 0.0202(4) 0.0357(15) Uani 1 1 d U . .
H34 H -0.0939 0.2279 0.0116 0.043 Uiso 1 1 calc R . .
C35 C 0.0276(8) 0.1520(4) 0.0567(5) 0.055(2) Uani 1 1 d U . .
H35 H -0.0341 0.1076 0.0733 0.066 Uiso 1 1 calc R . .
C36 C 0.1522(8) 0.1451(4) 0.0689(5) 0.0517(19) Uani 1 1 d U . .
H36 H 0.1776 0.0959 0.0950 0.062 Uiso 1 1 calc R . .
C37 C 0.2406(7) 0.2098(4) 0.0434(4) 0.0401(16) Uani 1 1 d U . .
H37 H 0.3280 0.2066 0.0510 0.048 Uiso 1 1 calc R . .
C38 C 0.1979(7) 0.2789(3) 0.0065(4) 0.0337(14) Uani 1 1 d U . .
H38 H 0.2594 0.3235 -0.0130 0.040 Uiso 1 1 calc R . .
C39 C -0.1419(6) 0.3778(3) 0.1537(3) 0.0195(12) Uani 1 1 d U . .
C40 C -0.0844(6) 0.3053(3) 0.1739(3) 0.0220(12) Uani 1 1 d U . .
H40 H 0.0099 0.3012 0.1548 0.026 Uiso 1 1 calc R . .
C41 C -0.1680(6) 0.2396(3) 0.2223(3) 0.0252(13) Uani 1 1 d U . .
H41 H -0.1297 0.1906 0.2348 0.030 Uiso 1 1 calc R . .
C42 C -0.3045(6) 0.2442(3) 0.2523(3) 0.0274(13) Uani 1 1 d U . .
H42 H -0.3600 0.1988 0.2842 0.033 Uiso 1 1 calc R . .
C43 C -0.3602(6) 0.3163(3) 0.2352(3) 0.0239(12) Uani 1 1 d U . .
H43 H -0.4539 0.3208 0.2569 0.029 Uiso 1 1 calc R . .
C44 C -0.2783(6) 0.3815(3) 0.1864(3) 0.0203(12) Uani 1 1 d U . .
H44 H -0.3174 0.4304 0.1752 0.024 Uiso 1 1 calc R . .
C45 C 0.1610(6) 0.4407(3) 0.1109(3) 0.0201(11) Uani 1 1 d U . .
C46 C 0.1204(6) 0.4387(3) 0.1933(3) 0.0232(12) Uani 1 1 d U . .
H46 H 0.0271 0.4355 0.2208 0.028 Uiso 1 1 calc R . .
C47 C 0.2139(6) 0.4413(3) 0.2352(4) 0.0299(13) Uani 1 1 d U . .
H47 H 0.1843 0.4385 0.2916 0.036 Uiso 1 1 calc R . .
C48 C 0.3489(7) 0.4478(4) 0.1967(4) 0.0371(15) Uani 1 1 d U . .
H48 H 0.4125 0.4504 0.2259 0.045 Uiso 1 1 calc R . .
C49 C 0.3926(7) 0.4507(4) 0.1142(4) 0.0374(15) Uani 1 1 d U . .
H49 H 0.4860 0.4560 0.0869 0.045 Uiso 1 1 calc R . .
C50 C 0.3007(6) 0.4458(3) 0.0730(3) 0.0278(13) Uani 1 1 d U . .
H50 H 0.3315 0.4459 0.0173 0.033 Uiso 1 1 calc R . .
C51 C 0.2644(6) 0.3009(3) -0.1998(3) 0.0279(13) Uani 1 1 d U . .
C52 C 0.1639(7) 0.2417(4) -0.1762(4) 0.0378(15) Uani 1 1 d U . .
H52 H 0.0724 0.2543 -0.1668 0.045 Uiso 1 1 calc R . .
C53 C 0.1959(8) 0.1644(4) -0.1663(4) 0.0440(17) Uani 1 1 d U . .
H53 H 0.1262 0.1242 -0.1498 0.053 Uiso 1 1 calc R . .
C54 C 0.3287(9) 0.1451(4) -0.1803(4) 0.0502(18) Uani 1 1 d U . .
H54 H 0.3500 0.0918 -0.1714 0.060 Uiso 1 1 calc R . .
C55 C 0.4284(7) 0.2027(4) -0.2068(4) 0.0405(15) Uani 1 1 d U . .
H55 H 0.5198 0.1896 -0.2193 0.049 Uiso 1 1 calc R . .
C56 C 0.3980(7) 0.2804(4) -0.2157(4) 0.0341(14) Uani 1 1 d U . .
H56 H 0.4687 0.3201 -0.2329 0.041 Uiso 1 1 calc R . .
N9 N -0.4597(4) 0.4074(3) -0.5139(3) 0.075(2) Uani 1 1 d GU . .
C57 C -0.5582(6) 0.3899(3) -0.4398(2) 0.060(2) Uani 1 1 d GU . .
H57 H -0.5333 0.3830 -0.3909 0.072 Uiso 1 1 calc R . .
C58 C -0.6930(5) 0.3826(4) -0.4373(3) 0.088(3) Uani 1 1 d GU . .
H58 H -0.7602 0.3707 -0.3866 0.105 Uiso 1 1 calc R . .
C59 C -0.7294(4) 0.3928(4) -0.5088(4) 0.091(3) Uani 1 1 d GU . .
H59 H -0.8215 0.3878 -0.5071 0.109 Uiso 1 1 calc R . .
C60 C -0.6310(6) 0.4102(4) -0.5829(3) 0.092(3) Uani 1 1 d GU . .
H60 H -0.6559 0.4172 -0.6318 0.111 Uiso 1 1 calc R . .
C61 C -0.4962(5) 0.4175(3) -0.5854(2) 0.056(2) Uani 1 1 d GU . .
H61 H -0.4289 0.4295 -0.6360 0.067 Uiso 1 1 calc R . .
N10A N -0.4721(10) 0.0728(7) 0.0643(5) 0.078(3) Uani 0.521(7) 1 d PGU A 1
C62A C -0.3436(12) 0.0934(7) 0.0657(6) 0.079(4) Uani 0.521(7) 1 d PGU A 1
H62A H -0.3288 0.0993 0.1146 0.094 Uiso 0.521(7) 1 calc PR A 1
C63A C -0.2370(9) 0.1055(8) -0.0043(7) 0.074(3) Uani 0.521(7) 1 d PGU A 1
H63A H -0.1492 0.1196 -0.0034 0.089 Uiso 0.521(7) 1 calc PR A 1
C64A C -0.2588(10) 0.0969(7) -0.0758(6) 0.068(4) Uani 0.521(7) 1 d PGU A 1
H64A H -0.1859 0.1051 -0.1237 0.082 Uiso 0.521(7) 1 calc PR A 1
C65A C -0.3872(12) 0.0763(7) -0.0772(5) 0.069(4) Uani 0.521(7) 1 d PGU A 1
H65A H -0.4021 0.0704 -0.1261 0.082 Uiso 0.521(7) 1 calc PR A 1
C66A C -0.4939(9) 0.0642(7) -0.0071(7) 0.073(4) Uani 0.521(7) 1 d PGU A 1
H66A H -0.5816 0.0501 -0.0081 0.088 Uiso 0.521(7) 1 calc PR A 1
N10B N -0.2083(12) 0.0417(6) 0.0448(6) 0.063(3) Uani 0.479(7) 1 d PGU A 2
C62B C -0.3194(12) 0.0862(7) 0.0605(6) 0.072(4) Uani 0.479(7) 1 d PGU A 2
H62B H -0.3641 0.0872 0.1147 0.086 Uiso 0.479(7) 1 calc PR A 2
C63B C -0.3650(12) 0.1292(8) -0.0029(9) 0.091(4) Uani 0.479(7) 1 d PGU A 2
H63B H -0.4409 0.1596 0.0078 0.109 Uiso 0.479(7) 1 calc PR A 2
C64B C -0.2995(15) 0.1277(8) -0.0822(7) 0.080(4) Uani 0.479(7) 1 d PGU A 2
H64B H -0.3307 0.1571 -0.1256 0.096 Uiso 0.479(7) 1 calc PR A 2
C65B C -0.1884(14) 0.0832(8) -0.0980(5) 0.078(4) Uani 0.479(7) 1 d PGU A 2
H65B H -0.1437 0.0822 -0.1522 0.094 Uiso 0.479(7) 1 calc PR A 2
C66B C -0.1428(11) 0.0402(7) -0.0345(7) 0.070(4) Uani 0.479(7) 1 d PGU A 2
H66B H -0.0669 0.0098 -0.0453 0.084 Uiso 0.479(7) 1 calc PR A 2

loop_
_atom_site_aniso_label
_atom_site_aniso_U_11
_atom_site_aniso_U_22
_atom_site_aniso_U_33
_atom_site_aniso_U_23
_atom_site_aniso_U_13
_atom_site_aniso_U_12
Ho1 0.01865(16) 0.01647(13) 0.01891(14) -0.00469(10) -0.00475(11) 0.00099(10)
Te1 0.0442(3) 0.0281(2) 0.0273(2) -0.00792(18) 0.0049(2) 0.00727(19)
N1 0.026(3) 0.021(2) 0.031(2) -0.008(2) -0.013(2) 0.0035(19)
N2 0.026(3) 0.015(2) 0.021(2) -0.0041(18) -0.001(2) 0.0037(19)
N3 0.017(2) 0.022(2) 0.021(2) -0.0028(19) -0.0067(19) 0.0024(19)
N4 0.020(2) 0.021(2) 0.021(2) -0.0047(18) -0.0059(19) 0.0016(19)
C1 0.035(3) 0.023(3) 0.023(3) -0.002(2) -0.004(3) -0.003(3)
C2 0.048(4) 0.047(4) 0.031(3) 0.002(3) -0.026(3) -0.009(3)
C3 0.036(4) 0.050(4) 0.053(4) -0.010(3) -0.022(3) -0.004(3)
C4 0.030(4) 0.055(4) 0.042(3) -0.022(3) -0.001(3) -0.010(3)
C5 0.038(4) 0.046(4) 0.021(3) -0.013(3) -0.003(3) -0.008(3)
C6 0.029(3) 0.023(3) 0.023(3) -0.004(2) -0.004(2) 0.002(2)
C7 0.041(4) 0.021(3) 0.031(3) -0.008(2) -0.007(3) 0.000(3)
C8 0.041(4) 0.027(3) 0.021(3) -0.004(2) -0.006(3) 0.008(3)
C9 0.029(3) 0.037(3) 0.030(3) -0.013(3) -0.008(3) 0.013(3)
C10 0.023(3) 0.025(3) 0.034(3) -0.014(2) -0.003(2) 0.003(2)
C11 0.025(3) 0.012(2) 0.022(3) -0.001(2) -0.011(2) 0.003(2)
C12 0.031(3) 0.018(3) 0.022(3) -0.002(2) -0.006(2) 0.002(2)
C13 0.043(4) 0.018(3) 0.032(3) -0.003(2) -0.021(3) -0.001(3)
C14 0.043(4) 0.026(3) 0.048(3) -0.012(3) -0.030(3) 0.004(3)
C15 0.029(3) 0.027(3) 0.043(3) -0.005(3) -0.018(3) 0.005(3)
C16 0.029(3) 0.020(3) 0.025(3) -0.006(2) -0.005(2) 0.003(2)
C17 0.024(3) 0.019(3) 0.019(3) -0.005(2) -0.007(2) -0.001(2)
C18 0.022(3) 0.022(3) 0.025(3) -0.005(2) -0.009(2) 0.002(2)
C19 0.036(3) 0.026(3) 0.024(3) 0.003(2) -0.013(3) 0.003(3)
C20 0.030(3) 0.030(3) 0.028(3) 0.001(2) -0.010(3) -0.009(3)
C21 0.020(3) 0.034(3) 0.025(3) -0.006(2) -0.002(2) -0.002(2)
C22 0.022(3) 0.024(3) 0.028(3) -0.004(2) -0.006(2) 0.004(2)
C23 0.029(3) 0.036(3) 0.020(3) -0.015(2) 0.003(2) -0.002(3)
C24 0.035(4) 0.066(4) 0.038(4) -0.036(3) -0.001(3) 0.005(3)
C25 0.041(4) 0.082(5) 0.053(4) -0.048(4) 0.004(3) -0.015(4)
C26 0.077(5) 0.044(4) 0.039(4) -0.026(3) 0.014(4) -0.019(3)
C27 0.070(5) 0.035(3) 0.036(4) -0.008(3) -0.008(3) 0.002(3)
C28 0.045(4) 0.031(3) 0.034(3) -0.014(3) -0.012(3) 0.003(3)
Ho2 0.01727(16) 0.01617(13) 0.01755(13) -0.00435(10) -0.00359(11) -0.00112(10)
Te2 0.0310(2) 0.0271(2) 0.0252(2) -0.00916(17) 0.00309(18) -0.00253(17)
N6 0.027(3) 0.022(2) 0.023(2) -0.0079(19) -0.004(2) 0.000(2)
N5 0.026(3) 0.022(2) 0.027(2) -0.008(2) -0.010(2) -0.004(2)
N8 0.011(2) 0.025(2) 0.019(2) -0.0020(19) -0.0039(18) -0.0019(19)
N7 0.018(2) 0.022(2) 0.018(2) -0.0034(18) -0.0045(18) 0.0042(19)
C29 0.029(3) 0.041(3) 0.022(3) -0.008(3) -0.004(2) -0.006(3)
C30 0.036(4) 0.101(6) 0.025(3) -0.014(4) -0.012(3) -0.022(4)
C31 0.040(4) 0.150(7) 0.042(4) -0.035(5) -0.003(3) -0.049(5)
C32 0.044(4) 0.129(7) 0.034(3) -0.029(4) 0.003(3) -0.046(5)
C33 0.038(4) 0.069(4) 0.027(3) -0.022(3) -0.003(3) -0.018(3)
C34 0.031(4) 0.029(3) 0.045(4) -0.003(3) -0.013(3) -0.002(3)
C35 0.047(4) 0.030(3) 0.078(5) 0.010(3) -0.023(4) -0.004(3)
C36 0.047(4) 0.037(3) 0.066(5) 0.010(3) -0.027(4) 0.009(3)
C37 0.039(4) 0.038(3) 0.046(4) -0.008(3) -0.021(3) 0.008(3)
C38 0.033(3) 0.027(3) 0.042(3) -0.011(3) -0.009(3) -0.001(3)
C39 0.020(3) 0.021(3) 0.017(2) -0.004(2) -0.005(2) -0.003(2)
C40 0.022(3) 0.022(3) 0.022(3) -0.001(2) -0.010(2) 0.003(2)
C41 0.035(3) 0.016(3) 0.023(3) 0.001(2) -0.013(3) -0.001(2)
C42 0.033(3) 0.024(3) 0.020(3) 0.003(2) -0.005(2) -0.012(2)
C43 0.017(3) 0.028(3) 0.023(3) -0.005(2) -0.001(2) -0.002(2)
C44 0.021(3) 0.019(3) 0.018(3) -0.003(2) -0.003(2) 0.001(2)
C45 0.024(3) 0.016(3) 0.019(2) -0.001(2) -0.007(2) 0.004(2)
C46 0.023(3) 0.023(3) 0.022(3) -0.005(2) -0.006(2) 0.007(2)
C47 0.031(3) 0.031(3) 0.026(3) -0.002(2) -0.009(2) -0.003(3)
C48 0.029(3) 0.051(4) 0.037(3) -0.011(3) -0.018(3) 0.002(3)
C49 0.018(3) 0.054(4) 0.040(3) -0.011(3) -0.008(3) 0.003(3)
C50 0.026(3) 0.032(3) 0.025(3) -0.007(2) -0.005(2) 0.000(3)
C51 0.034(3) 0.031(3) 0.018(3) -0.008(2) -0.003(3) 0.006(2)
C52 0.037(4) 0.038(3) 0.036(3) -0.014(3) -0.004(3) 0.004(3)
C53 0.052(4) 0.035(3) 0.043(4) -0.016(3) -0.005(3) -0.001(3)
C54 0.072(5) 0.040(4) 0.038(4) -0.014(3) -0.013(4) 0.018(3)
C55 0.040(4) 0.056(4) 0.031(3) -0.018(3) -0.013(3) 0.017(3)
C56 0.031(3) 0.044(3) 0.031(3) -0.017(3) -0.008(3) 0.002(3)
N9 0.079(5) 0.080(5) 0.066(4) -0.017(4) -0.020(3) 0.008(4)
C57 0.070(5) 0.065(5) 0.041(4) -0.010(4) -0.012(4) 0.005(4)
C58 0.075(5) 0.114(7) 0.077(5) -0.040(5) -0.012(5) -0.014(6)
C59 0.035(5) 0.160(8) 0.097(6) -0.065(6) -0.022(4) 0.006(5)
C60 0.083(6) 0.149(8) 0.062(5) -0.038(6) -0.040(4) 0.032(6)
C61 0.064(5) 0.063(5) 0.035(3) -0.016(3) -0.002(3) 0.008(4)
N10A 0.084(6) 0.085(7) 0.070(6) -0.024(6) -0.025(6) 0.002(6)
C62A 0.086(7) 0.086(7) 0.066(6) -0.019(6) -0.025(6) -0.014(7)
C63A 0.069(6) 0.086(7) 0.075(6) -0.024(6) -0.029(5) -0.010(6)
C64A 0.062(7) 0.078(8) 0.071(6) -0.029(6) -0.019(6) 0.008(7)
C65A 0.069(8) 0.076(8) 0.070(7) -0.031(7) -0.024(6) 0.007(7)
C66A 0.066(8) 0.089(9) 0.073(8) -0.029(8) -0.023(6) 0.000(8)
N10B 0.069(7) 0.059(7) 0.068(6) -0.023(6) -0.026(6) -0.019(5)
C62B 0.078(8) 0.076(7) 0.067(6) -0.029(6) -0.018(6) -0.011(6)
C63B 0.092(8) 0.083(7) 0.090(6) -0.018(6) -0.017(6) 0.014(6)
C64B 0.079(8) 0.084(8) 0.079(6) -0.016(7) -0.027(7) 0.007(6)
C65B 0.076(9) 0.085(9) 0.077(7) -0.025(7) -0.024(7) 0.004(7)
C66B 0.067(8) 0.072(8) 0.074(7) -0.022(7) -0.023(6) -0.006(7)

loop_
_atom_type_symbol
_atom_type_description
_atom_type_scat_dispersion_real
_atom_type_scat_dispersion_imag
_atom_type_scat_source
C C 0.0033 0.0016 'International Tables Vol C Tables 4.2.6.8 and 6.1.1.4'
H H 0.0000 0.0000 'International Tables Vol C Tables 4.2.6.8 and 6.1.1.4'
N N 0.0061 0.0033 'International Tables Vol C Tables 4.2.6.8 and 6.1.1.4'
Te Te -0.5308 1.6751 'International Tables Vol C Tables 4.2.6.8 and 6.1.1.4'
Ho Ho -0.2175 4.6783 'International Tables Vol C Tables 4.2.6.8 and 6.1.1.4'

loop_
_geom_angle_atom_site_label_1
_geom_angle_atom_site_label_2
_geom_angle_atom_site_label_3
_geom_angle
_geom_angle_site_symmetry_1
_geom_angle_site_symmetry_3
_geom_angle_publ_flag
N3 Ho1 N4 86.74(16) 2_556 . ?
N3 Ho1 N1 127.84(16) 2_556 . ?
N4 Ho1 N1 120.96(16) . . ?
N3 Ho1 N3 90.04(15) 2_556 . ?
N4 Ho1 N3 35.37(15) . . ?
N1 Ho1 N3 91.73(15) . . ?
N3 Ho1 N2 88.28(16) 2_556 . ?
N4 Ho1 N2 153.61(16) . . ?
N1 Ho1 N2 81.99(16) . . ?
N3 Ho1 N2 170.54(14) . . ?
N3 Ho1 N4 34.74(16) 2_556 2_556 ?
N4 Ho1 N4 91.38(14) . 2_556 ?
N1 Ho1 N4 96.63(15) . 2_556 ?
N3 Ho1 N4 74.47(14) . 2_556 ?
N2 Ho1 N4 99.13(14) . 2_556 ?
N3 Ho1 Te1 124.62(12) 2_556 . ?
N4 Ho1 Te1 81.60(12) . . ?
N1 Ho1 Te1 103.94(11) . . ?
N3 Ho1 Te1 108.48(10) . . ?
N2 Ho1 Te1 80.02(10) . . ?
N4 Ho1 Te1 159.03(11) 2_556 . ?
C23 Te1 Ho1 105.37(15) . . ?
C1 N1 C5 117.2(5) . . ?
C1 N1 Ho1 117.9(4) . . ?
C5 N1 Ho1 124.8(4) . . ?
C6 N2 C10 116.6(5) . . ?
C6 N2 Ho1 124.3(4) . . ?
C10 N2 Ho1 119.1(4) . . ?
C11 N3 N4 117.8(4) . . ?
C11 N3 Ho1 156.9(4) . 2_556 ?
N4 N3 Ho1 85.0(3) . 2_556 ?
C11 N3 Ho1 103.9(3) . . ?
N4 N3 Ho1 62.0(2) . . ?
Ho1 N3 Ho1 89.96(15) 2_556 . ?
C17 N4 N3 119.5(4) . . ?
C17 N4 Ho1 154.6(4) . . ?
N3 N4 Ho1 82.6(3) . . ?
C17 N4 Ho1 112.5(3) . 2_556 ?
N3 N4 Ho1 60.3(2) . 2_556 ?
Ho1 N4 Ho1 88.62(14) . 2_556 ?
N1 C1 C2 122.5(6) . . ?
C3 C2 C1 119.3(6) . . ?
C2 C3 C4 118.5(7) . . ?
C5 C4 C3 119.2(6) . . ?
N1 C5 C4 123.2(6) . . ?
N2 C6 C7 124.3(6) . . ?
C8 C7 C6 117.8(6) . . ?
C9 C8 C7 119.0(6) . . ?
C8 C9 C10 118.7(6) . . ?
N2 C10 C9 123.5(6) . . ?
N3 C11 C12 125.7(5) . . ?
N3 C11 C16 116.8(5) . . ?
C12 C11 C16 117.5(5) . . ?
C13 C12 C11 120.8(6) . . ?
C12 C13 C14 121.5(6) . . ?
C15 C14 C13 118.2(6) . . ?
C16 C15 C14 120.6(6) . . ?
C15 C16 C11 121.3(5) . . ?
C22 C17 C18 118.6(5) . . ?
C22 C17 N4 118.5(5) . . ?
C18 C17 N4 122.9(5) . . ?
C19 C18 C17 119.7(6) . . ?
C20 C19 C18 120.4(5) . . ?
C19 C20 C21 120.1(5) . . ?
C20 C21 C22 120.0(6) . . ?
C17 C22 C21 120.9(5) . . ?
C28 C23 C24 118.8(6) . . ?
C28 C23 Te1 121.6(5) . . ?
C24 C23 Te1 119.5(5) . . ?
C23 C24 C25 120.2(7) . . ?
C26 C25 C24 120.3(8) . . ?
C25 C26 C27 120.3(7) . . ?
C28 C27 C26 119.6(8) . . ?
C23 C28 C27 120.7(7) . . ?
N7 Ho2 N8 87.03(16) 2_565 . ?
N7 Ho2 N5 119.59(16) 2_565 . ?
N8 Ho2 N5 128.76(15) . . ?
N7 Ho2 N8 35.78(15) 2_565 2_565 ?
N8 Ho2 N8 89.79(15) . 2_565 ?
N5 Ho2 N8 90.63(15) . 2_565 ?
N7 Ho2 N6 154.74(17) 2_565 . ?
N8 Ho2 N6 85.67(16) . . ?
N5 Ho2 N6 83.33(16) . . ?
N8 Ho2 N6 167.65(14) 2_565 . ?
N7 Ho2 N7 92.52(14) 2_565 . ?
N8 Ho2 N7 34.44(15) . . ?
N5 Ho2 N7 97.19(15) . . ?
N8 Ho2 N7 75.02(14) 2_565 . ?
N6 Ho2 N7 95.00(14) . . ?
N7 Ho2 Te2 81.92(11) 2_565 . ?
N8 Ho2 Te2 124.99(11) . . ?
N5 Ho2 Te2 102.89(11) . . ?
N8 Ho2 Te2 109.34(10) 2_565 . ?
N6 Ho2 Te2 82.58(11) . . ?
N7 Ho2 Te2 159.31(11) . . ?
C51 Te2 Ho2 107.67(15) . . ?
C34 N6 C38 117.0(5) . . ?
C34 N6 Ho2 128.5(4) . . ?
C38 N6 Ho2 113.8(4) . . ?
C29 N5 C33 116.4(5) . . ?
C29 N5 Ho2 117.2(4) . . ?
C33 N5 Ho2 126.2(4) . . ?
C45 N8 N7 119.1(4) . . ?
C45 N8 Ho2 154.2(4) . . ?
N7 N8 Ho2 85.8(3) . . ?
C45 N8 Ho2 106.6(3) . 2_565 ?
N7 N8 Ho2 63.2(2) . 2_565 ?
Ho2 N8 Ho2 90.21(15) . 2_565 ?
C39 N7 N8 119.7(4) . . ?
C39 N7 Ho2 155.5(4) . 2_565 ?
N8 N7 Ho2 81.0(3) . 2_565 ?
C39 N7 Ho2 113.6(3) . . ?
N8 N7 Ho2 59.7(2) . . ?
Ho2 N7 Ho2 87.48(14) 2_565 . ?
N5 C29 C30 123.5(6) . . ?
C31 C30 C29 119.0(6) . . ?
C30 C31 C32 118.3(7) . . ?
C33 C32 C31 119.0(7) . . ?
N5 C33 C32 123.6(6) . . ?
N6 C34 C35 123.0(7) . . ?
C36 C35 C34 119.0(7) . . ?
C35 C36 C37 119.5(6) . . ?
C38 C37 C36 117.4(7) . . ?
N6 C38 C37 124.0(6) . . ?
C44 C39 N7 118.1(5) . . ?
C44 C39 C40 118.1(5) . . ?
N7 C39 C40 123.6(5) . . ?
C41 C40 C39 119.3(5) . . ?
C42 C41 C40 121.5(5) . . ?
C41 C42 C43 119.2(5) . . ?
C44 C43 C42 119.6(5) . . ?
C39 C44 C43 122.2(5) . . ?
N8 C45 C46 124.9(5) . . ?
N8 C45 C50 117.7(5) . . ?
C46 C45 C50 117.2(5) . . ?
C47 C46 C45 120.9(6) . . ?
C48 C47 C46 120.8(6) . . ?
C47 C48 C49 119.6(6) . . ?
C50 C49 C48 119.9(6) . . ?
C49 C50 C45 121.6(6) . . ?
C52 C51 C56 118.1(6) . . ?
C52 C51 Te2 122.9(5) . . ?
C56 C51 Te2 118.9(5) . . ?
C53 C52 C51 120.5(7) . . ?
C52 C53 C54 120.5(7) . . ?
C55 C54 C53 119.7(7) . . ?
C54 C55 C56 120.5(7) . . ?
C55 C56 C51 120.6(6) . . ?
C57 N9 C61 120.0 . . ?
C58 C57 N9 120.0 . . ?
C57 C58 C59 120.0 . . ?
C60 C59 C58 120.0 . . ?
C61 C60 C59 120.0 . . ?
C60 C61 N9 120.0 . . ?
C62A N10A C66A 120.0 . . ?
N10A C62A C63A 120.0 . . ?
C64A C63A C62A 120.0 . . ?
C63A C64A C65A 120.0 . . ?
C66A C65A C64A 120.0 . . ?
C65A C66A N10A 120.0 . . ?
C62B N10B C66B 120.0 . . ?
N10B C62B C63B 120.0 . . ?
C64B C63B C62B 120.0 . . ?
C63B C64B C65B 120.0 . . ?
C64B C65B C66B 120.0 . . ?
C65B C66B N10B 120.0 . . ?

loop_
_geom_bond_atom_site_label_1
_geom_bond_atom_site_label_2
_geom_bond_distance
_geom_bond_site_symmetry_2
_geom_bond_publ_flag
Ho1 N3 2.234(5) 2_556 ?
Ho1 N4 2.236(4) . ?
Ho1 N1 2.464(5) . ?
Ho1 N3 2.511(4) . ?
Ho1 N2 2.521(4) . ?
Ho1 N4 2.562(4) 2_556 ?
Ho1 Te1 3.0626(14) . ?
Te1 C23 2.127(6) . ?
N1 C1 1.334(7) . ?
N1 C5 1.343(7) . ?
N2 C6 1.321(7) . ?
N2 C10 1.343(8) . ?
N3 C11 1.386(7) . ?
N3 N4 1.465(6) . ?
N3 Ho1 2.234(5) 2_556 ?
N4 C17 1.412(7) . ?
N4 Ho1 2.562(4) 2_556 ?
C1 C2 1.387(9) . ?
C2 C3 1.366(10) . ?
C3 C4 1.374(9) . ?
C4 C5 1.367(9) . ?
C6 C7 1.390(8) . ?
C7 C8 1.383(9) . ?
C8 C9 1.372(9) . ?
C9 C10 1.381(8) . ?
C11 C12 1.395(7) . ?
C11 C16 1.409(8) . ?
C12 C13 1.374(8) . ?
C13 C14 1.395(9) . ?
C14 C15 1.387(9) . ?
C15 C16 1.378(8) . ?
C17 C22 1.374(8) . ?
C17 C18 1.411(7) . ?
C18 C19 1.391(8) . ?
C19 C20 1.368(9) . ?
C20 C21 1.377(8) . ?
C21 C22 1.388(8) . ?
C23 C28 1.372(9) . ?
C23 C24 1.391(9) . ?
C24 C25 1.402(10) . ?
C25 C26 1.343(12) . ?
C26 C27 1.393(11) . ?
C27 C28 1.390(9) . ?
Ho2 N7 2.237(4) 2_565 ?
Ho2 N8 2.237(5) . ?
Ho2 N5 2.458(5) . ?
Ho2 N8 2.474(4) 2_565 ?
Ho2 N6 2.511(5) . ?
Ho2 N7 2.583(4) . ?
Ho2 Te2 3.0635(15) . ?
Te2 C51 2.122(6) . ?
N6 C34 1.326(8) . ?
N6 C38 1.337(8) . ?
N5 C29 1.333(7) . ?
N5 C33 1.337(8) . ?
N8 C45 1.392(7) . ?
N8 N7 1.465(6) . ?
N8 Ho2 2.474(4) 2_565 ?
N7 C39 1.387(7) . ?
N7 Ho2 2.236(4) 2_565 ?
C29 C30 1.370(9) . ?
C30 C31 1.365(10) . ?
C31 C32 1.378(10) . ?
C32 C33 1.360(10) . ?
C34 C35 1.367(9) . ?
C35 C36 1.365(10) . ?
C36 C37 1.373(10) . ?
C37 C38 1.367(9) . ?
C39 C44 1.379(8) . ?
C39 C40 1.414(7) . ?
C40 C41 1.399(8) . ?
C41 C42 1.375(8) . ?
C42 C43 1.392(8) . ?
C43 C44 1.387(7) . ?
C45 C46 1.395(7) . ?
C45 C50 1.411(8) . ?
C46 C47 1.380(8) . ?
C47 C48 1.369(9) . ?
C48 C49 1.395(9) . ?
C49 C50 1.364(9) . ?
C51 C52 1.386(9) . ?
C51 C56 1.397(9) . ?
C52 C53 1.382(9) . ?
C53 C54 1.383(11) . ?
C54 C55 1.357(10) . ?
C55 C56 1.386(9) . ?
N9 C57 1.3900 . ?
N9 C61 1.3900 . ?
C57 C58 1.3900 . ?
C58 C59 1.3900 . ?
C59 C60 1.3900 . ?
C60 C61 1.3900 . ?
N10A C62A 1.3900 . ?
N10A C66A 1.3900 . ?
C62A C63A 1.3900 . ?
C63A C64A 1.3900 . ?
C64A C65A 1.3900 . ?
C65A C66A 1.3900 . ?
N10B C62B 1.3900 . ?
N10B C66B 1.3900 . ?
C62B C63B 1.3900 . ?
C63B C64B 1.3900 . ?
C64B C65B 1.3900 . ?
C65B C66B 1.3900 . ?

loop_
_geom_torsion_atom_site_label_1
_geom_torsion_atom_site_label_2
_geom_torsion_atom_site_label_3
_geom_torsion_atom_site_label_4
_geom_torsion
_geom_torsion_site_symmetry_1
_geom_torsion_site_symmetry_2
_geom_torsion_site_symmetry_3
_geom_torsion_site_symmetry_4
_geom_torsion_publ_flag
N3 Ho1 Te1 C23 -110.8(2) 2_556 . . . ?
N4 Ho1 Te1 C23 169.0(2) . . . . ?
N1 Ho1 Te1 C23 49.1(2) . . . . ?
N3 Ho1 Te1 C23 145.8(2) . . . . ?
N2 Ho1 Te1 C23 -30.0(2) . . . . ?
N4 Ho1 Te1 C23 -119.5(3) 2_556 . . . ?
N3 Ho1 N1 C1 -172.5(4) 2_556 . . . ?
N4 Ho1 N1 C1 -60.0(4) . . . . ?
N3 Ho1 N1 C1 -81.1(4) . . . . ?
N2 Ho1 N1 C1 106.0(4) . . . . ?
N4 Ho1 N1 C1 -155.6(4) 2_556 . . . ?
Te1 Ho1 N1 C1 28.5(4) . . . . ?
N3 Ho1 N1 C5 3.0(5) 2_556 . . . ?
N4 Ho1 N1 C5 115.5(5) . . . . ?
N3 Ho1 N1 C5 94.4(5) . . . . ?
N2 Ho1 N1 C5 -78.5(5) . . . . ?
N4 Ho1 N1 C5 19.8(5) 2_556 . . . ?
Te1 Ho1 N1 C5 -156.1(4) . . . . ?
N3 Ho1 N2 C6 -149.8(4) 2_556 . . . ?
N4 Ho1 N2 C6 131.0(5) . . . . ?
N1 Ho1 N2 C6 -21.2(4) . . . . ?
N3 Ho1 N2 C6 -70.0(11) . . . . ?
N4 Ho1 N2 C6 -116.7(4) 2_556 . . . ?
Te1 Ho1 N2 C6 84.5(4) . . . . ?
N3 Ho1 N2 C10 32.0(4) 2_556 . . . ?
N4 Ho1 N2 C10 -47.2(6) . . . . ?
N1 Ho1 N2 C10 160.6(4) . . . . ?
N3 Ho1 N2 C10 111.8(10) . . . . ?
N4 Ho1 N2 C10 65.1(4) 2_556 . . . ?
Te1 Ho1 N2 C10 -93.7(4) . . . . ?
N3 Ho1 N3 C11 161.4(4) 2_556 . . . ?
N4 Ho1 N3 C11 -114.3(4) . . . . ?
N1 Ho1 N3 C11 33.5(3) . . . . ?
N2 Ho1 N3 C11 81.7(10) . . . . ?
N4 Ho1 N3 C11 129.9(4) 2_556 . . . ?
Te1 Ho1 N3 C11 -71.8(3) . . . . ?
N3 Ho1 N3 N4 -84.3(3) 2_556 . . . ?
N1 Ho1 N3 N4 147.8(3) . . . . ?
N2 Ho1 N3 N4 -164.0(9) . . . . ?
N4 Ho1 N3 N4 -115.8(2) 2_556 . . . ?
Te1 Ho1 N3 N4 42.5(3) . . . . ?
N3 Ho1 N3 Ho1 0.0 2_556 . . 2_556 ?
N4 Ho1 N3 Ho1 84.3(3) . . . 2_556 ?
N1 Ho1 N3 Ho1 -127.86(16) . . . 2_556 ?
N2 Ho1 N3 Ho1 -79.7(10) . . . 2_556 ?
N4 Ho1 N3 Ho1 -31.46(14) 2_556 . . 2_556 ?
Te1 Ho1 N3 Ho1 126.82(10) . . . 2_556 ?
C11 N3 N4 C17 -75.2(6) . . . . ?
Ho1 N3 N4 C17 100.6(4) 2_556 . . . ?
Ho1 N3 N4 C17 -166.8(5) . . . . ?
C11 N3 N4 Ho1 91.6(4) . . . . ?
Ho1 N3 N4 Ho1 -92.65(14) 2_556 . . . ?
C11 N3 N4 Ho1 -175.8(4) . . . 2_556 ?
Ho1 N3 N4 Ho1 92.65(14) . . . 2_556 ?
N3 Ho1 N4 C17 -113.0(9) 2_556 . . . ?
N1 Ho1 N4 C17 114.0(9) . . . . ?
N3 Ho1 N4 C17 152.4(10) . . . . ?
N2 Ho1 N4 C17 -33.5(11) . . . . ?
N4 Ho1 N4 C17 -147.4(10) 2_556 . . . ?
Te1 Ho1 N4 C17 12.8(9) . . . . ?
N3 Ho1 N4 N3 94.7(3) 2_556 . . . ?
N1 Ho1 N4 N3 -38.3(3) . . . . ?
N2 Ho1 N4 N3 174.1(3) . . . . ?
N4 Ho1 N4 N3 60.2(2) 2_556 . . . ?
Te1 Ho1 N4 N3 -139.6(3) . . . . ?
N3 Ho1 N4 Ho1 34.45(15) 2_556 . . 2_556 ?
N1 Ho1 N4 Ho1 -98.58(17) . . . 2_556 ?
N3 Ho1 N4 Ho1 -60.2(2) . . . 2_556 ?
N2 Ho1 N4 Ho1 113.9(3) . . . 2_556 ?
N4 Ho1 N4 Ho1 0.0 2_556 . . 2_556 ?
Te1 Ho1 N4 Ho1 160.15(12) . . . 2_556 ?
C5 N1 C1 C2 -2.7(8) . . . . ?
Ho1 N1 C1 C2 173.2(5) . . . . ?
N1 C1 C2 C3 1.1(10) . . . . ?
C1 C2 C3 C4 0.0(10) . . . . ?
C2 C3 C4 C5 0.5(11) . . . . ?
C1 N1 C5 C4 3.3(9) . . . . ?
Ho1 N1 C5 C4 -172.2(5) . . . . ?
C3 C4 C5 N1 -2.3(11) . . . . ?
C10 N2 C6 C7 0.5(8) . . . . ?
Ho1 N2 C6 C7 -177.8(4) . . . . ?
N2 C6 C7 C8 -1.6(9) . . . . ?
C6 C7 C8 C9 1.8(8) . . . . ?
C7 C8 C9 C10 -0.9(8) . . . . ?
C6 N2 C10 C9 0.5(8) . . . . ?
Ho1 N2 C10 C9 178.9(4) . . . . ?
C8 C9 C10 N2 -0.3(9) . . . . ?
N4 N3 C11 C12 5.6(7) . . . . ?
Ho1 N3 C11 C12 -163.6(6) 2_556 . . . ?
Ho1 N3 C11 C12 71.0(5) . . . . ?
N4 N3 C11 C16 -172.1(4) . . . . ?
Ho1 N3 C11 C16 18.7(11) 2_556 . . . ?
Ho1 N3 C11 C16 -106.7(4) . . . . ?
N3 C11 C12 C13 -176.3(5) . . . . ?
C16 C11 C12 C13 1.4(7) . . . . ?
C11 C12 C13 C14 0.7(8) . . . . ?
C12 C13 C14 C15 -1.9(8) . . . . ?
C13 C14 C15 C16 0.9(8) . . . . ?
C14 C15 C16 C11 1.2(8) . . . . ?
N3 C11 C16 C15 175.5(5) . . . . ?
C12 C11 C16 C15 -2.4(8) . . . . ?
N3 N4 C17 C22 177.7(5) . . . . ?
Ho1 N4 C17 C22 29.6(12) . . . . ?
Ho1 N4 C17 C22 -114.7(5) 2_556 . . . ?
N3 N4 C17 C18 -4.5(8) . . . . ?
Ho1 N4 C17 C18 -152.6(7) . . . . ?
Ho1 N4 C17 C18 63.1(6) 2_556 . . . ?
C22 C17 C18 C19 4.9(8) . . . . ?
N4 C17 C18 C19 -172.9(5) . . . . ?
C17 C18 C19 C20 -2.5(9) . . . . ?
C18 C19 C20 C21 -1.3(9) . . . . ?
C19 C20 C21 C22 2.7(9) . . . . ?
C18 C17 C22 C21 -3.6(9) . . . . ?
N4 C17 C22 C21 174.3(5) . . . . ?
C20 C21 C22 C17 -0.2(9) . . . . ?
Ho1 Te1 C23 C28 102.0(5) . . . . ?
Ho1 Te1 C23 C24 -79.0(4) . . . . ?
C28 C23 C24 C25 -3.1(9) . . . . ?
Te1 C23 C24 C25 177.9(5) . . . . ?
C23 C24 C25 C26 2.3(10) . . . . ?
C24 C25 C26 C27 -0.5(11) . . . . ?
C25 C26 C27 C28 -0.5(10) . . . . ?
C24 C23 C28 C27 2.1(9) . . . . ?
Te1 C23 C28 C27 -178.9(5) . . . . ?
C26 C27 C28 C23 -0.3(10) . . . . ?
N7 Ho2 Te2 C51 170.7(2) 2_565 . . . ?
N8 Ho2 Te2 C51 90.1(2) . . . . ?
N5 Ho2 Te2 C51 -70.7(2) . . . . ?
N8 Ho2 Te2 C51 -166.0(2) 2_565 . . . ?
N6 Ho2 Te2 C51 10.7(2) . . . . ?
N7 Ho2 Te2 C51 95.2(3) . . . . ?
N7 Ho2 N6 C34 -171.3(5) 2_565 . . . ?
N8 Ho2 N6 C34 115.1(5) . . . . ?
N5 Ho2 N6 C34 -14.8(5) . . . . ?
N8 Ho2 N6 C34 46.4(10) 2_565 . . . ?
N7 Ho2 N6 C34 81.9(5) . . . . ?
Te2 Ho2 N6 C34 -118.7(5) . . . . ?
N7 Ho2 N6 C38 19.1(6) 2_565 . . . ?
N8 Ho2 N6 C38 -54.5(4) . . . . ?
N5 Ho2 N6 C38 175.6(4) . . . . ?
N8 Ho2 N6 C38 -123.2(7) 2_565 . . . ?
N7 Ho2 N6 C38 -87.7(4) . . . . ?
Te2 Ho2 N6 C38 71.6(4) . . . . ?
N7 Ho2 N5 C29 70.9(4) 2_565 . . . ?
N8 Ho2 N5 C29 -176.8(4) . . . . ?
N8 Ho2 N5 C29 93.0(4) 2_565 . . . ?
N6 Ho2 N5 C29 -97.8(4) . . . . ?
N7 Ho2 N5 C29 168.0(4) . . . . ?
Te2 Ho2 N5 C29 -17.0(4) . . . . ?
N7 Ho2 N5 C33 -104.9(5) 2_565 . . . ?
N8 Ho2 N5 C33 7.4(6) . . . . ?
N8 Ho2 N5 C33 -82.8(5) 2_565 . . . ?
N6 Ho2 N5 C33 86.4(5) . . . . ?
N7 Ho2 N5 C33 -7.9(6) . . . . ?
Te2 Ho2 N5 C33 167.2(5) . . . . ?
N7 Ho2 N8 C45 -95.9(8) 2_565 . . . ?
N5 Ho2 N8 C45 137.8(8) . . . . ?
N8 Ho2 N8 C45 -131.5(8) 2_565 . . . ?
N6 Ho2 N8 C45 59.9(8) . . . . ?
N7 Ho2 N8 C45 165.3(9) . . . . ?
Te2 Ho2 N8 C45 -17.9(8) . . . . ?
N7 Ho2 N8 N7 98.8(3) 2_565 . . . ?
N5 Ho2 N8 N7 -27.5(3) . . . . ?
N8 Ho2 N8 N7 63.1(2) 2_565 . . . ?
N6 Ho2 N8 N7 -105.4(3) . . . . ?
Te2 Ho2 N8 N7 176.82(19) . . . . ?
N7 Ho2 N8 Ho2 35.69(15) 2_565 . . 2_565 ?
N5 Ho2 N8 Ho2 -90.64(19) . . . 2_565 ?
N8 Ho2 N8 Ho2 0.0 2_565 . . 2_565 ?
N6 Ho2 N8 Ho2 -168.51(15) . . . 2_565 ?
N7 Ho2 N8 Ho2 -63.1(2) . . . 2_565 ?
Te2 Ho2 N8 Ho2 113.68(11) . . . 2_565 ?
C45 N8 N7 C39 -71.2(6) . . . . ?
Ho2 N8 N7 C39 101.6(4) . . . . ?
Ho2 N8 N7 C39 -166.1(5) 2_565 . . . ?
C45 N8 N7 Ho2 94.9(4) . . . 2_565 ?
Ho2 N8 N7 Ho2 -92.35(14) . . . 2_565 ?
C45 N8 N7 Ho2 -172.7(5) . . . . ?
Ho2 N8 N7 Ho2 92.35(14) 2_565 . . . ?
N7 Ho2 N7 C39 167.1(5) 2_565 . . . ?
N8 Ho2 N7 C39 -111.8(5) . . . . ?
N5 Ho2 N7 C39 46.9(4) . . . . ?
N8 Ho2 N7 C39 135.6(4) 2_565 . . . ?
N6 Ho2 N7 C39 -37.0(4) . . . . ?
Te2 Ho2 N7 C39 -119.2(4) . . . . ?
N7 Ho2 N7 N8 -81.0(3) 2_565 . . . ?
N5 Ho2 N7 N8 158.7(3) . . . . ?
N8 Ho2 N7 N8 -112.6(2) 2_565 . . . ?
N6 Ho2 N7 N8 74.8(3) . . . . ?
Te2 Ho2 N7 N8 -7.4(4) . . . . ?
N7 Ho2 N7 Ho2 0.0 2_565 . . 2_565 ?
N8 Ho2 N7 Ho2 81.0(3) . . . 2_565 ?
N5 Ho2 N7 Ho2 -120.25(15) . . . 2_565 ?
N8 Ho2 N7 Ho2 -31.52(14) 2_565 . . 2_565 ?
N6 Ho2 N7 Ho2 155.86(16) . . . 2_565 ?
Te2 Ho2 N7 Ho2 73.6(3) . . . 2_565 ?
C33 N5 C29 C30 -0.4(10) . . . . ?
Ho2 N5 C29 C30 -176.7(6) . . . . ?
N5 C29 C30 C31 1.7(13) . . . . ?
C29 C30 C31 C32 -0.6(15) . . . . ?
C30 C31 C32 C33 -1.5(16) . . . . ?
C29 N5 C33 C32 -1.9(11) . . . . ?
Ho2 N5 C33 C32 174.0(7) . . . . ?
C31 C32 C33 N5 2.9(15) . . . . ?
C38 N6 C34 C35 2.3(10) . . . . ?
Ho2 N6 C34 C35 -167.1(5) . . . . ?
N6 C34 C35 C36 -0.3(12) . . . . ?
C34 C35 C36 C37 -1.0(13) . . . . ?
C35 C36 C37 C38 0.1(12) . . . . ?
C34 N6 C38 C37 -3.2(9) . . . . ?
Ho2 N6 C38 C37 167.7(5) . . . . ?
C36 C37 C38 N6 2.0(10) . . . . ?
N8 N7 C39 C44 179.9(5) . . . . ?
Ho2 N7 C39 C44 34.9(12) 2_565 . . . ?
Ho2 N7 C39 C44 -112.6(5) . . . . ?
N8 N7 C39 C40 -4.3(8) . . . . ?
Ho2 N7 C39 C40 -149.3(7) 2_565 . . . ?
Ho2 N7 C39 C40 63.1(6) . . . . ?
C44 C39 C40 C41 3.4(8) . . . . ?
N7 C39 C40 C41 -172.4(5) . . . . ?
C39 C40 C41 C42 -1.5(8) . . . . ?
C40 C41 C42 C43 -1.2(9) . . . . ?
C41 C42 C43 C44 1.9(9) . . . . ?
N7 C39 C44 C43 173.3(5) . . . . ?
C40 C39 C44 C43 -2.7(8) . . . . ?
C42 C43 C44 C39 0.0(9) . . . . ?
N7 N8 C45 C46 1.6(7) . . . . ?
Ho2 N8 C45 C46 -161.6(6) . . . . ?
Ho2 N8 C45 C46 69.7(5) 2_565 . . . ?
N7 N8 C45 C50 -174.8(5) . . . . ?
Ho2 N8 C45 C50 22.1(11) . . . . ?
Ho2 N8 C45 C50 -106.6(5) 2_565 . . . ?
N8 C45 C46 C47 -176.6(5) . . . . ?
C50 C45 C46 C47 -0.3(8) . . . . ?
C45 C46 C47 C48 1.6(9) . . . . ?
C46 C47 C48 C49 -1.0(10) . . . . ?
C47 C48 C49 C50 -1.0(10) . . . . ?
C48 C49 C50 C45 2.3(10) . . . . ?
N8 C45 C50 C49 174.9(5) . . . . ?
C46 C45 C50 C49 -1.7(8) . . . . ?
Ho2 Te2 C51 C52 49.9(5) . . . . ?
Ho2 Te2 C51 C56 -126.9(4) . . . . ?
C56 C51 C52 C53 2.2(9) . . . . ?
Te2 C51 C52 C53 -174.7(5) . . . . ?
C51 C52 C53 C54 -0.5(10) . . . . ?
C52 C53 C54 C55 -2.4(11) . . . . ?
C53 C54 C55 C56 3.5(10) . . . . ?
C54 C55 C56 C51 -1.7(10) . . . . ?
C52 C51 C56 C55 -1.1(9) . . . . ?
Te2 C51 C56 C55 175.9(4) . . . . ?
C61 N9 C57 C58 0.0 . . . . ?
N9 C57 C58 C59 0.0 . . . . ?
C57 C58 C59 C60 0.0 . . . . ?
C58 C59 C60 C61 0.0 . . . . ?
C59 C60 C61 N9 0.0 . . . . ?
C57 N9 C61 C60 0.0 . . . . ?
C66A N10A C62A C63A 0.0 . . . . ?
N10A C62A C63A C64A 0.0 . . . . ?
C62A C63A C64A C65A 0.0 . . . . ?
C63A C64A C65A C66A 0.0 . . . . ?
C64A C65A C66A N10A 0.0 . . . . ?
C62A N10A C66A C65A 0.0 . . . . ?
C66B N10B C62B C63B 0.0 . . . . ?
N10B C62B C63B C64B 0.0 . . . . ?
C62B C63B C64B C65B 0.0 . . . . ?
C63B C64B C65B C66B 0.0 . . . . ?
C64B C65B C66B N10B 0.0 . . . . ?
C62B N10B C66B C65B 0.0 . . . . ?
